data_9007055
loop_
_publ_author_name
'Camara, F.'
'Carpenter, M. A.'
'Domeneghetti, M. C.'
'Tazzoli, V.'

_publ_section_title
;
 Non-convergent ordering and displacive phase transition in pigeonite:
 in situ HT XRD study
 Sample: hgi, T = 850 C
;
_journal_name_full 'Physics and Chemistry of Minerals'
_journal_page_first 331
_journal_page_last 340
_journal_paper_doi 10.1007/s00269-002-0241-y
_journal_volume 29
_journal_year 2002
_chemical_compound_source 'from rhyodacite, Parana, Brazil'
_chemical_formula_sum 'Ca0.107 Fe0.417 Mg0.462 Mn0.014 O3 Si'
_chemical_name_mineral Pigeonite
_space_group_IT_number 14
_symmetry_space_group_name_Hall '-P 2ybc'
_symmetry_space_group_name_H-M 'P 1 21/c 1'
_cell_angle_alpha 90
_cell_angle_beta 109.35
_cell_angle_gamma 90
_cell_length_a 9.840
_cell_length_b 9.021
_cell_length_c 5.3184
_cell_formula_units_Z 8
_cell_volume 445.429
_database_code_amcsd 0008640
_diffrn_ambient_temperature 1123.15
_exptl_crystal_density_diffrn 3.449
_cod_original_formula_sum '(Mg.462 Fe.417 Mn.014 Ca.107) Si O3'
_cod_database_code 9007055

loop_
_space_group_symop_operation_xyz
x,y,z
x,1/2-y,1/2+z
-x,1/2+y,1/2-z
-x,-y,-z

loop_
_atom_site_aniso_label
_atom_site_aniso_U_11
_atom_site_aniso_U_22
_atom_site_aniso_U_33
_atom_site_aniso_U_12
_atom_site_aniso_U_13
_atom_site_aniso_U_23
MgM1 0.02300 0.02400 0.01900 0.00000 0.00500 -0.00300
FeM1 0.02300 0.02400 0.01900 0.00000 0.00500 -0.00300
MnM1 0.02300 0.02400 0.01900 0.00000 0.00500 -0.00300
CaM1 0.02300 0.02400 0.01900 0.00000 0.00500 -0.00300
MgM2 0.03600 0.04100 0.02400 0.00700 0.00300 -0.00200
FeM2 0.03600 0.04100 0.02400 0.00700 0.00300 -0.00200
MnM2 0.03600 0.04100 0.02400 0.00700 0.00300 -0.00200
CaM2 0.03600 0.04100 0.02400 0.00700 0.00300 -0.00200
SiA 0.01700 0.01900 0.01900 -0.00300 0.00700 -0.00400
SiB 0.01400 0.01900 0.01800 -0.00200 0.00500 0.00100
O1A 0.01600 0.02900 0.02300 0.00100 0.00500 -0.00500
O1B 0.01700 0.02900 0.02400 0.00100 0.00500 0.00400
O2A 0.03500 0.01600 0.03600 -0.01000 0.01200 -0.00500
O2B 0.03800 0.03600 0.03900 -0.01500 0.02000 -0.01100
O3A 0.02000 0.06100 0.03500 0.00500 0.00600 0.02800
O3B 0.02700 0.05800 0.04000 0.00200 0.01200 0.02400

loop_
_atom_site_label
_atom_site_fract_x
_atom_site_fract_y
_atom_site_fract_z
_atom_site_occupancy
_atom_site_U_iso_or_equiv
MgM1 0.24990 0.65260 0.24630 0.71080 0.02200
FeM1 0.24990 0.65260 0.24630 0.26250 0.02200
MnM1 0.24990 0.65260 0.24630 0.00850 0.02200
CaM1 0.24990 0.65260 0.24630 0.01820 0.02200
MgM2 0.25140 0.01870 0.24580 0.21370 0.03500
FeM2 0.25140 0.01870 0.24580 0.57220 0.03500
MnM2 0.25140 0.01870 0.24580 0.01890 0.03500
CaM2 0.25140 0.01870 0.24580 0.19520 0.03500
SiA 0.04450 0.33900 0.26590 1.00000 0.01800
SiB 0.54510 0.83920 0.25650 1.00000 0.01700
O1A 0.86970 0.33780 0.15640 1.00000 0.02300
O1B 0.37190 0.84000 0.14820 1.00000 0.02400
O2A 0.12370 0.49590 0.34600 1.00000 0.02900
O2B 0.62410 0.99210 0.35590 1.00000 0.03600
O3A 0.10190 0.24290 0.54460 1.00000 0.03900
O3B 0.60290 0.73520 0.52840 1.00000 0.04100

loop_
_cod_related_entry_id
_cod_related_entry_database
_cod_related_entry_code
1 AMCSD 0008640
